data_2217673
loop_
_publ_author_name
'Butcher, Ray J.'
'Gultneh, Yilma'
'Yisgedu, Teshome B.'
'Tesema, Yohannes T.'

_publ_section_title
;
 Di-\m-bromido-bis({bis[2-(2-pyridyl)ethyl]amine}copper(II))
 bis(perchlorate)
;
_journal_coeditor_code TK2238
_journal_issue 2
_journal_name_full 'Acta Crystallographica Section E'
_journal_page_first m323
_journal_page_last m323
_journal_paper_doi 10.1107/S1600536807068663
_journal_volume 64
_journal_year 2008
_chemical_formula_iupac '[Cu2 Br2 (C14 H17 N3)2] (Cl O4)2'
_chemical_formula_moiety 'C28 H34 Br2 Cu2 N6 2+, 2(Cl O4 -)'
_chemical_formula_sum 'C28 H34 Br2 Cl2 Cu2 N6 O8'
_chemical_formula_weight 940.41
_chemical_name_systematic
;
Di-\m-bromido-bis({bis[2-(2-pyridyl)ethyl]amine}copper(II)) bis(perchlorate)
;
_space_group_IT_number 2
_symmetry_cell_setting triclinic
_symmetry_space_group_name_Hall '-P 1'
_symmetry_space_group_name_H-M 'P -1'
_atom_sites_solution_hydrogens geom
_atom_sites_solution_primary direct
_atom_sites_solution_secondary difmap
_audit_creation_method SHELXL-97
_cell_angle_alpha 67.212(8)
_cell_angle_beta 77.019(13)
_cell_angle_gamma 87.033(15)
_cell_formula_units_Z 1
_cell_length_a 6.8002(13)
_cell_length_b 11.413(2)
_cell_length_c 12.668(2)
_cell_measurement_reflns_used 49
_cell_measurement_temperature 293(2)
_cell_measurement_theta_max 12.5
_cell_measurement_theta_min 2.1
_cell_volume 882.6(3)
_computing_cell_refinement 'XSCANS  (Bruker, 1997)'
_computing_data_collection 'XSCANS (Bruker, 1997)'
_computing_data_reduction 'XSCANS  (Bruker, 1997)'
_computing_molecular_graphics 'SHELXTL (Bruker, 2000)'
_computing_publication_material 'SHELXTL (Bruker, 2000)'
_computing_structure_refinement 'SHELXL97 (Sheldrick, 2008)'
_computing_structure_solution 'SHELXS97 (Sheldrick, 2008)'
_diffrn_ambient_temperature 293(2)
_diffrn_measured_fraction_theta_full 0.997
_diffrn_measured_fraction_theta_max 0.971
_diffrn_measurement_device_type 'Bruker P4'
_diffrn_measurement_method '\w scans'
_diffrn_radiation_monochromator graphite
_diffrn_radiation_source 'fine-focus sealed tube'
_diffrn_radiation_type MoK\a
_diffrn_radiation_wavelength 0.71073
_diffrn_reflns_av_R_equivalents 0.018
_diffrn_reflns_av_sigmaI/netI 0.051
_diffrn_reflns_limit_h_max 0
_diffrn_reflns_limit_h_min -8
_diffrn_reflns_limit_k_max 13
_diffrn_reflns_limit_k_min -13
_diffrn_reflns_limit_l_max 16
_diffrn_reflns_limit_l_min -16
_diffrn_reflns_number 3951
_diffrn_reflns_theta_full 25.0
_diffrn_reflns_theta_max 27.5
_diffrn_reflns_theta_min 2.1
_diffrn_standards_decay_% <2%
_diffrn_standards_interval_count 97
_diffrn_standards_number 3
_exptl_absorpt_coefficient_mu 3.675
_exptl_absorpt_correction_T_max 0.948
_exptl_absorpt_correction_T_min 0.569
_exptl_absorpt_correction_type psi-scan
_exptl_absorpt_process_details '(North <i>et al.</i>,  1968)'
_exptl_crystal_colour blue
_exptl_crystal_density_diffrn 1.769
_exptl_crystal_density_method 'not measured'
_exptl_crystal_description 'thick needle'
_exptl_crystal_F_000 470
_exptl_crystal_size_max 0.42
_exptl_crystal_size_mid 0.21
_exptl_crystal_size_min 0.18
_refine_diff_density_max 0.50
_refine_diff_density_min -0.36
_refine_ls_extinction_method none
_refine_ls_goodness_of_fit_ref 1.04
_refine_ls_hydrogen_treatment constr
_refine_ls_matrix_type full
_refine_ls_number_parameters 255
_refine_ls_number_reflns 3936
_refine_ls_number_restraints 50
_refine_ls_restrained_S_all 1.05
_refine_ls_R_factor_all 0.065
_refine_ls_R_factor_gt 0.042
_refine_ls_shift/su_max_lt 0.001
_refine_ls_shift/su_mean 0.000
_refine_ls_structure_factor_coef Fsqd
_refine_ls_weighting_details 'calc w=1/[\s^2^(Fo^2^)+(0.0336P)^2^+0.6582P] where P=(Fo^2^+2Fc^2^)/3'
_refine_ls_weighting_scheme calc
_refine_ls_wR_factor_gt 0.086
_refine_ls_wR_factor_ref 0.095
_reflns_number_gt 2960
_reflns_number_total 3936
_reflns_threshold_expression I>2\s\(I)
_cod_data_source_file tk2238.cif
_cod_data_source_block I
_cod_original_sg_symbol_Hall '-P 1 '
_cod_database_code 2217673
_cod_database_fobs_code 2217673

loop_
_symmetry_equiv_pos_as_xyz
'x, y, z'
'-x, -y, -z'

loop_
_atom_site_type_symbol
_atom_site_label
_atom_site_fract_x
_atom_site_fract_y
_atom_site_fract_z
_atom_site_U_iso_or_equiv
_atom_site_adp_type
_atom_site_calc_flag
_atom_site_refinement_flags
_atom_site_occupancy
_atom_site_disorder_assembly
_atom_site_disorder_group
Cu Cu 0.60810(7) 0.98360(4) 0.63720(4) 0.03731(14) Uani d . 1 . .
Br Br 0.76316(6) 0.97756(4) 0.44483(3) 0.03934(12) Uani d . 1 . .
Cl Cl 0.19832(18) 1.27274(11) 0.86706(12) 0.0588(3) Uani d D 1 . .
O O11A 0.062(3) 1.3663(19) 0.856(2) 0.149(8) Uani d PDU 0.543(17) A 1
O O12A 0.117(3) 1.1516(12) 0.9388(14) 0.094(5) Uani d PDU 0.543(17) A 1
O O13A 0.372(2) 1.2975(11) 0.8979(15) 0.110(4) Uani d PDU 0.543(17) A 1
O O14A 0.2714(18) 1.2648(13) 0.7496(8) 0.101(4) Uani d PDU 0.543(17) A 1
O O11B 0.010(2) 1.332(2) 0.8582(19) 0.100(5) Uani d PDU 0.457(17) A 2
O O12B 0.346(3) 1.3175(18) 0.7719(15) 0.155(7) Uani d PDU 0.457(17) A 2
O O13B 0.155(3) 1.1399(11) 0.9066(16) 0.072(4) Uani d PDU 0.457(17) A 2
O O14B 0.256(3) 1.2875(13) 0.9664(14) 0.110(5) Uani d PDU 0.457(17) A 2
N N 0.4740(5) 0.9948(3) 0.7943(3) 0.0424(8) Uani d . 1 . .
H H0A 0.3920 1.0619 0.7755 0.051 Uiso calc R 1 . .
N N1A 0.6270(5) 0.7958(3) 0.7201(3) 0.0391(7) Uani d . 1 . .
N N1B 0.6733(5) 1.1709(3) 0.5811(3) 0.0380(7) Uani d . 1 . .
C C1A 0.8000(7) 0.7390(4) 0.6945(4) 0.0495(10) Uani d . 1 . .
H H1AA 0.9093 0.7891 0.6398 0.059 Uiso calc R 1 . .
C C2A 0.8210(9) 0.6113(5) 0.7456(5) 0.0666(14) Uani d . 1 . .
H H2AA 0.9433 0.5751 0.7279 0.080 Uiso calc R 1 . .
C C3A 0.6575(9) 0.5370(5) 0.8238(5) 0.0730(16) Uani d . 1 . .
H H3AA 0.6662 0.4492 0.8572 0.088 Uiso calc R 1 . .
C C4A 0.4811(8) 0.5932(4) 0.8524(4) 0.0581(12) Uani d . 1 . .
H H4AA 0.3702 0.5436 0.9058 0.070 Uiso calc R 1 . .
C C5A 0.4694(6) 0.7240(4) 0.8012(3) 0.0412(9) Uani d . 1 . .
C C6A 0.2871(6) 0.7913(4) 0.8353(4) 0.0487(10) Uani d . 1 . .
H H6AA 0.1859 0.7293 0.8942 0.058 Uiso calc R 1 . .
H H6AB 0.2304 0.8359 0.7672 0.058 Uiso calc R 1 . .
C C7A 0.3377(8) 0.8864(4) 0.8842(4) 0.0609(13) Uani d . 1 . .
H H7AA 0.2134 0.9198 0.9144 0.073 Uiso calc R 1 . .
H H7AB 0.4022 0.8424 0.9492 0.073 Uiso calc R 1 . .
C C1B 0.6256(7) 1.2605(4) 0.4855(4) 0.0488(10) Uani d . 1 . .
H H1BA 0.5619 1.2350 0.4397 0.059 Uiso calc R 1 . .
C C2B 0.6661(8) 1.3874(4) 0.4520(5) 0.0609(13) Uani d . 1 . .
H H2BA 0.6339 1.4470 0.3842 0.073 Uiso calc R 1 . .
C C3B 0.7563(8) 1.4244(5) 0.5220(6) 0.0681(15) Uani d . 1 . .
H H3BA 0.7819 1.5103 0.5031 0.082 Uiso calc R 1 . .
C C4B 0.8084(7) 1.3342(5) 0.6198(5) 0.0623(14) Uani d . 1 . .
H H4BA 0.8725 1.3584 0.6662 0.075 Uiso calc R 1 . .
C C5B 0.7646(6) 1.2071(4) 0.6483(4) 0.0435(10) Uani d . 1 . .
C C6B 0.8117(7) 1.1013(5) 0.7541(4) 0.0544(12) Uani d . 1 . .
H H6BB 0.8924 1.1359 0.7902 0.065 Uiso calc R 1 . .
H H6BC 0.8917 1.0401 0.7290 0.065 Uiso calc R 1 . .
C C7B 0.6244(7) 1.0334(5) 0.8450(4) 0.0546(12) Uani d . 1 . .
H H7BB 0.6642 0.9582 0.9043 0.065 Uiso calc R 1 . .
H H7BC 0.5613 1.0889 0.8835 0.065 Uiso calc R 1 . .

loop_
_atom_site_aniso_label
_atom_site_aniso_U_11
_atom_site_aniso_U_22
_atom_site_aniso_U_33
_atom_site_aniso_U_12
_atom_site_aniso_U_13
_atom_site_aniso_U_23
Cu 0.0479(3) 0.0350(3) 0.0253(2) -0.0001(2) -0.0020(2) -0.01082(19)
Br 0.0328(2) 0.0541(3) 0.0300(2) 0.00276(17) -0.00239(15) -0.01773(18)
Cl 0.0517(7) 0.0459(6) 0.0707(8) 0.0054(5) -0.0143(6) -0.0138(6)
O11A 0.161(13) 0.099(11) 0.191(11) 0.081(10) -0.070(10) -0.051(9)
O12A 0.097(8) 0.071(7) 0.085(8) -0.005(6) 0.011(6) -0.013(5)
O13A 0.106(8) 0.093(6) 0.145(10) -0.012(6) -0.050(7) -0.047(7)
O14A 0.080(7) 0.125(9) 0.080(6) 0.007(6) 0.004(5) -0.035(5)
O11B 0.098(8) 0.102(11) 0.128(9) 0.067(8) -0.054(7) -0.065(8)
O12B 0.120(10) 0.146(11) 0.119(10) -0.020(8) 0.044(9) 0.000(9)
O13B 0.066(7) 0.050(5) 0.109(11) 0.007(5) -0.025(7) -0.037(6)
O14B 0.146(13) 0.105(8) 0.104(10) -0.010(9) -0.058(9) -0.048(8)
N 0.049(2) 0.0437(19) 0.0311(17) 0.0068(16) -0.0029(15) -0.0148(15)
N1A 0.047(2) 0.0372(17) 0.0296(16) 0.0006(15) -0.0069(14) -0.0102(14)
N1B 0.0389(18) 0.0410(18) 0.0323(17) -0.0025(14) -0.0032(14) -0.0143(14)
C1A 0.049(3) 0.051(3) 0.044(2) 0.007(2) -0.008(2) -0.016(2)
C2A 0.074(4) 0.052(3) 0.062(3) 0.018(3) -0.007(3) -0.015(3)
C3A 0.097(4) 0.037(3) 0.069(3) 0.009(3) -0.009(3) -0.010(2)
C4A 0.071(3) 0.043(3) 0.045(3) -0.006(2) 0.001(2) -0.007(2)
C5A 0.050(2) 0.042(2) 0.0287(19) -0.0002(18) -0.0094(17) -0.0101(17)
C6A 0.044(2) 0.046(2) 0.041(2) -0.0035(19) -0.0038(19) -0.0031(19)
C7A 0.074(3) 0.052(3) 0.042(2) 0.002(2) 0.012(2) -0.016(2)
C1B 0.055(3) 0.046(2) 0.045(2) -0.002(2) -0.012(2) -0.016(2)
C2B 0.059(3) 0.044(3) 0.063(3) -0.003(2) -0.004(2) -0.007(2)
C3B 0.058(3) 0.043(3) 0.097(4) -0.011(2) 0.006(3) -0.032(3)
C4B 0.049(3) 0.073(3) 0.079(4) -0.015(2) -0.004(3) -0.047(3)
C5B 0.037(2) 0.057(3) 0.042(2) -0.0043(19) -0.0035(18) -0.026(2)
C6B 0.045(2) 0.083(3) 0.045(3) 0.012(2) -0.015(2) -0.033(2)
C7B 0.060(3) 0.074(3) 0.032(2) 0.011(2) -0.014(2) -0.021(2)

loop_
_atom_type_symbol
_atom_type_description
_atom_type_scat_dispersion_real
_atom_type_scat_dispersion_imag
_atom_type_scat_source
C C 0.0033 0.0016 'International Tables Vol C Tables 4.2.6.8 and 6.1.1.4'
H H 0.0000 0.0000 'International Tables Vol C Tables 4.2.6.8 and 6.1.1.4'
N N 0.0061 0.0033 'International Tables Vol C Tables 4.2.6.8 and 6.1.1.4'
O O 0.0106 0.0060 'International Tables Vol C Tables 4.2.6.8 and 6.1.1.4'
Cl Cl 0.1484 0.1585 'International Tables Vol C Tables 4.2.6.8 and 6.1.1.4'
Br Br -0.2901 2.4595 'International Tables Vol C Tables 4.2.6.8 and 6.1.1.4'
Cu Cu 0.3201 1.2651 'International Tables Vol C Tables 4.2.6.8 and 6.1.1.4'

loop_
_geom_angle_atom_site_label_1
_geom_angle_atom_site_label_2
_geom_angle_atom_site_label_3
_geom_angle_site_symmetry_3
_geom_angle
N1A Cu N1B . 159.15(14)
N1A Cu N . 89.40(13)
N1B Cu N . 85.66(13)
N1A Cu Br . 92.56(9)
N1B Cu Br . 92.79(9)
N Cu Br . 177.86(10)
N1A Cu Br 2_676 106.74(10)
N1B Cu Br 2_676 93.79(10)
N Cu Br 2_676 93.61(10)
Br Cu Br 2_676 85.00(2)
Cu Br Cu 2_676 95.00(2)
O11A Cl O13A . 113.7(9)
O12A Cl O13A . 111.2(9)
O12B Cl O11B . 115.9(11)
O13B Cl O11B . 105.7(9)
O12B Cl O14B . 110.1(9)
O13B Cl O14B . 104.4(8)
O11B Cl O14B . 106.0(9)
O11A Cl O14A . 108.1(10)
O12A Cl O14A . 103.5(7)
O13A Cl O14A . 105.2(6)
C7B N C7A . 112.0(3)
C7B N Cu . 110.9(3)
C7A N Cu . 118.5(3)
C7B N H0A . 104.7
C7A N H0A . 104.7
Cu N H0A . 104.7
C5A N1A C1A . 119.0(4)
C5A N1A Cu . 121.3(3)
C1A N1A Cu . 119.8(3)
C1B N1B C5B . 118.7(4)
C1B N1B Cu . 124.8(3)
C5B N1B Cu . 116.4(3)
N1A C1A C2A . 122.7(4)
N1A C1A H1AA . 118.7
C2A C1A H1AA . 118.7
C1A C2A C3A . 118.5(5)
C1A C2A H2AA . 120.7
C3A C2A H2AA . 120.7
C4A C3A C2A . 119.7(5)
C4A C3A H3AA . 120.1
C2A C3A H3AA . 120.1
C3A C4A C5A . 119.6(4)
C3A C4A H4AA . 120.2
C5A C4A H4AA . 120.2
N1A C5A C4A . 120.4(4)
N1A C5A C6A . 117.6(4)
C4A C5A C6A . 122.0(4)
C5A C6A C7A . 111.7(4)
C5A C6A H6AA . 109.3
C7A C6A H6AA . 109.3
C5A C6A H6AB . 109.3
C7A C6A H6AB . 109.3
H6AA C6A H6AB . 107.9
N C7A C6A . 112.9(3)
N C7A H7AA . 109.0
C6A C7A H7AA . 109.0
N C7A H7AB . 109.0
C6A C7A H7AB . 109.0
H7AA C7A H7AB . 107.8
N1B C1B C2B . 123.3(4)
N1B C1B H1BA . 118.4
C2B C1B H1BA . 118.4
C1B C2B C3B . 117.9(5)
C1B C2B H2BA . 121.1
C3B C2B H2BA . 121.1
C4B C3B C2B . 119.9(5)
C4B C3B H3BA . 120.0
C2B C3B H3BA . 120.0
C3B C4B C5B . 119.3(5)
C3B C4B H4BA . 120.4
C5B C4B H4BA . 120.4
N1B C5B C4B . 120.9(4)
N1B C5B C6B . 115.5(4)
C4B C5B C6B . 123.6(4)
C5B C6B C7B . 113.2(4)
C5B C6B H6BB . 108.9
C7B C6B H6BB . 108.9
C5B C6B H6BC . 108.9
C7B C6B H6BC . 108.9
H6BB C6B H6BC . 107.8
N C7B C6B . 113.2(3)
N C7B H7BB . 108.9
C6B C7B H7BB . 108.9
N C7B H7BC . 108.9
C6B C7B H7BC . 108.9
H7BB C7B H7BC . 107.7

loop_
_geom_bond_atom_site_label_1
_geom_bond_atom_site_label_2
_geom_bond_site_symmetry_2
_geom_bond_distance
Cu N1A . 2.000(3)
Cu N1B . 2.012(3)
Cu N . 2.044(3)
Cu Br . 2.4542(7)
Cu Br 2_676 2.8908(8)
Br Cu 2_676 2.8908(8)
Cl O12B . 1.326(11)
Cl O11A . 1.361(11)
Cl O12A . 1.388(11)
Cl O13A . 1.397(9)
Cl O13B . 1.424(11)
Cl O11B . 1.424(11)
Cl O14B . 1.469(10)
Cl O14A . 1.495(9)
N C7B . 1.488(6)
N C7A . 1.496(5)
N H0A . 0.9100
N1A C5A . 1.349(5)
N1A C1A . 1.350(5)
N1B C1B . 1.342(5)
N1B C5B . 1.349(5)
C1A C2A . 1.361(6)
C1A H1AA . 0.9300
C2A C3A . 1.374(7)
C2A H2AA . 0.9300
C3A C4A . 1.373(7)
C3A H3AA . 0.9300
C4A C5A . 1.385(6)
C4A H4AA . 0.9300
C5A C6A . 1.494(6)
C6A C7A . 1.528(7)
C6A H6AA . 0.9700
C6A H6AB . 0.9700
C7A H7AA . 0.9700
C7A H7AB . 0.9700
C1B C2B . 1.366(6)
C1B H1BA . 0.9300
C2B C3B . 1.379(8)
C2B H2BA . 0.9300
C3B C4B . 1.375(8)
C3B H3BA . 0.9300
C4B C5B . 1.384(6)
C4B H4BA . 0.9300
C5B C6B . 1.502(6)
C6B C7B . 1.517(6)
C6B H6BB . 0.9700
C6B H6BC . 0.9700
C7B H7BB . 0.9700
C7B H7BC . 0.9700

loop_
_geom_hbond_atom_site_label_D
_geom_hbond_atom_site_label_H
_geom_hbond_atom_site_label_A
_geom_hbond_site_symmetry_A
_geom_hbond_distance_DH
_geom_hbond_distance_HA
_geom_hbond_distance_DA
_geom_hbond_angle_DHA
N H0A O14A . 0.91 2.34 3.205(12) 159
N H0A O13B . 0.91 2.44 3.089(18) 129
C6A H6AB Br 2_676 0.97 2.70 3.588(4) 153
C6B H6BC Br 2_776 0.97 2.89 3.706(4) 142
C6B H6BB O13B 1_655 0.97 2.57 3.487(18) 158
C2A H2AA O11A 1_645 0.93 2.52 3.162(14) 126
C7A H7AA O12A 2_577 0.97 2.51 3.322(16) 141
C7A H7AA O13B . 0.97 2.49 3.179(15) 128
C3A H3AA O13A 1_545 0.93 2.54 3.142(12) 122

loop_
_geom_torsion_atom_site_label_1
_geom_torsion_atom_site_label_2
_geom_torsion_atom_site_label_3
_geom_torsion_atom_site_label_4
_geom_torsion_site_symmetry_1
_geom_torsion_site_symmetry_4
_geom_torsion
N1A Cu Br Cu . 2_676 106.59(10)
N1B Cu Br Cu . 2_676 -93.56(10)
N Cu Br Cu . 2_676 -50(3)
Br Cu Br Cu 2_676 2_676 0.0
N1A Cu N C7B . . 97.3(3)
N1B Cu N C7B . . -62.4(3)
Br Cu N C7B . . -106(3)
Br Cu N C7B 2_676 . -155.9(3)
N1A Cu N C7A . . -34.3(3)
N1B Cu N C7A . . 166.0(3)
Br Cu N C7A . . 122(3)
Br Cu N C7A 2_676 . 72.5(3)
N1B Cu N1A C5A . . 121.2(4)
N Cu N1A C5A . . 45.1(3)
Br Cu N1A C5A . . -134.1(3)
Br Cu N1A C5A 2_676 . -48.5(3)
N1B Cu N1A C1A . . -59.1(5)
N Cu N1A C1A . . -135.2(3)
Br Cu N1A C1A . . 45.6(3)
Br Cu N1A C1A 2_676 . 131.2(3)
N1A Cu N1B C1B . . 157.2(4)
N Cu N1B C1B . . -126.0(3)
Br Cu N1B C1B . . 52.5(3)
Br Cu N1B C1B 2_676 . -32.6(3)
N1A Cu N1B C5B . . -25.4(5)
N Cu N1B C5B . . 51.3(3)
Br Cu N1B C5B . . -130.2(3)
Br Cu N1B C5B 2_676 . 144.7(3)
C5A N1A C1A C2A . . 1.4(7)
Cu N1A C1A C2A . . -178.3(4)
N1A C1A C2A C3A . . 1.8(8)
C1A C2A C3A C4A . . -2.8(9)
C2A C3A C4A C5A . . 0.6(8)
C1A N1A C5A C4A . . -3.7(6)
Cu N1A C5A C4A . . 176.0(3)
C1A N1A C5A C6A . . 174.5(4)
Cu N1A C5A C6A . . -5.8(5)
C3A C4A C5A N1A . . 2.7(7)
C3A C4A C5A C6A . . -175.4(5)
N1A C5A C6A C7A . . -58.6(5)
C4A C5A C6A C7A . . 119.6(5)
C7B N C7A C6A . . -142.0(4)
Cu N C7A C6A . . -10.9(5)
C5A C6A C7A N . . 65.9(5)
C5B N1B C1B C2B . . 0.4(7)
Cu N1B C1B C2B . . 177.7(4)
N1B C1B C2B C3B . . -1.5(7)
C1B C2B C3B C4B . . 2.1(8)
C2B C3B C4B C5B . . -1.7(8)
C1B N1B C5B C4B . . 0.1(6)
Cu N1B C5B C4B . . -177.4(3)
C1B N1B C5B C6B . . 179.6(4)
Cu N1B C5B C6B . . 2.1(4)
C3B C4B C5B N1B . . 0.6(7)
C3B C4B C5B C6B . . -178.9(4)
N1B C5B C6B C7B . . -66.2(5)
C4B C5B C6B C7B . . 113.3(5)
C7A N C7B C6B . . 156.6(4)
Cu N C7B C6B . . 21.7(5)
C5B C6B C7B N . . 49.4(5)
